data_4026315
loop_
_publ_author_name
'Ming-Chang P. Yeh'
'Ming-Nan Lin'
'Yi-Shiang Chou'
'Tern-Chi Lin'
'Li-Yu Tseng'

_publ_section_title
;
 Synthesis of the Phenanthrene and Cyclohepta[a]naphthalene Skeletons via
 Gold(I)-Catalyzed Intramolecular Cyclization of Unactivated Cyclic
 5-(2-Arylethyl)-1,3-dienes
;
_journal_name_full 'Journal of Organic Chemistry'
_journal_page_first 4027
_journal_page_last 4033
_journal_paper_doi 10.1021/jo200445p
_journal_volume 76
_journal_year 2011
_chemical_formula_moiety 'C23 H24 O4'
_chemical_formula_sum 'C23 H24 O4'
_chemical_formula_weight 364.42
_chemical_name_systematic
;
?
;
_space_group_IT_number 2
_symmetry_cell_setting triclinic
_symmetry_space_group_name_Hall '-P 1'
_symmetry_space_group_name_H-M 'P -1'
_atom_sites_solution_hydrogens geom
_atom_sites_solution_primary direct
_atom_sites_solution_secondary difmap
_audit_creation_method SHELXL-97
_cell_angle_alpha 65.299(2)
_cell_angle_beta 87.753(2)
_cell_angle_gamma 68.650(2)
_cell_formula_units_Z 2
_cell_length_a 9.2810(3)
_cell_length_b 10.1866(4)
_cell_length_c 11.8471(4)
_cell_measurement_reflns_used 0
_cell_measurement_temperature 296(2)
_cell_measurement_theta_max 0
_cell_measurement_theta_min 0
_cell_volume 939.25(6)
_computing_molecular_graphics 'Ortep-3 for Windows (Farrugia, 1997)'
_computing_publication_material 'WinGX publication routines (Farrugia, 1999)'
_computing_structure_refinement 'SHELXL-97 (Sheldrick, 1997)'
_computing_structure_solution 'SHELXS-86 (Sheldrick, 1986)'
_diffrn_ambient_temperature 296(2)
_diffrn_measured_fraction_theta_full 0.975
_diffrn_measured_fraction_theta_max 0.975
_diffrn_radiation_monochromator graphite
_diffrn_radiation_source 'fine-focus sealed tube'
_diffrn_radiation_type MoK\a
_diffrn_radiation_wavelength 0.71073
_diffrn_reflns_av_R_equivalents 0.0232
_diffrn_reflns_av_sigmaI/netI 0.0366
_diffrn_reflns_limit_h_max 11
_diffrn_reflns_limit_h_min -10
_diffrn_reflns_limit_k_max 12
_diffrn_reflns_limit_k_min -12
_diffrn_reflns_limit_l_max 14
_diffrn_reflns_limit_l_min -14
_diffrn_reflns_number 6319
_diffrn_reflns_theta_full 25.03
_diffrn_reflns_theta_max 25.03
_diffrn_reflns_theta_min 1.91
_exptl_absorpt_coefficient_mu 0.087
_exptl_absorpt_correction_T_max 0.9660
_exptl_absorpt_correction_T_min 0.9660
_exptl_absorpt_correction_type multi-scan
_exptl_crystal_colour colorless
_exptl_crystal_density_diffrn 1.289
_exptl_crystal_description prism
_exptl_crystal_F_000 388
_exptl_crystal_size_max 0.40
_exptl_crystal_size_mid 0.40
_exptl_crystal_size_min 0.40
_refine_diff_density_max 0.305
_refine_diff_density_min -0.182
_refine_diff_density_rms 0.051
_refine_ls_extinction_method none
_refine_ls_goodness_of_fit_ref 1.041
_refine_ls_hydrogen_treatment fixed
_refine_ls_matrix_type full
_refine_ls_number_parameters 244
_refine_ls_number_reflns 3227
_refine_ls_number_restraints 0
_refine_ls_restrained_S_all 1.041
_refine_ls_R_factor_all 0.0699
_refine_ls_R_factor_gt 0.0476
_refine_ls_shift/su_max 0.000
_refine_ls_shift/su_mean 0.000
_refine_ls_structure_factor_coef Fsqd
_refine_ls_weighting_details 'calc w=1/[\s^2^(Fo^2^)+(0.0948P)^2^+0.0962P] where P=(Fo^2^+2Fc^2^)/3'
_refine_ls_weighting_scheme calc
_refine_ls_wR_factor_gt 0.1372
_refine_ls_wR_factor_ref 0.1605
_reflns_number_gt 2331
_reflns_number_total 3227
_reflns_threshold_expression >2sigma(I)
_cod_data_source_file jo200445p_si_003_5.cif
_cod_data_source_block a7359
_cod_depositor_comments
;
The following automatic conversions were performed:

'_exptl_absorpt_correction_type' value 'multiscan' changed to
'multi-scan' according to the built-in table from CIF Core dictionary
named 'cif_core.dic' version 2.4.1 from 2010-06-29.

Automatic conversion script
Id: cif_fix_values 1715 2011-07-08 13:25:40Z adriana 
;
_cod_database_code 4026315

loop_
_symmetry_equiv_pos_as_xyz
'x, y, z'
'-x, -y, -z'

loop_
_atom_site_label
_atom_site_type_symbol
_atom_site_fract_x
_atom_site_fract_y
_atom_site_fract_z
_atom_site_U_iso_or_equiv
_atom_site_adp_type
_atom_site_occupancy
_atom_site_symmetry_multiplicity
_atom_site_calc_flag
_atom_site_refinement_flags
C1 C -0.0714(3) 0.5459(4) 0.6973(3) 0.0804(9) Uani 1 1 d .
H1A H -0.1015 0.4581 0.7385 0.121 Uiso 1 1 calc R
H1B H -0.0069 0.5310 0.6349 0.121 Uiso 1 1 calc R
H1C H -0.1631 0.6397 0.6581 0.121 Uiso 1 1 calc R
C2 C 0.0616(2) 0.6782(3) 0.7409(2) 0.0465(5) Uani 1 1 d .
C3 C 0.1393(2) 0.6923(2) 0.84468(17) 0.0386(5) Uani 1 1 d .
C4 C 0.0069(2) 0.7665(2) 0.90595(19) 0.0439(5) Uani 1 1 d .
C5 C -0.0562(3) 0.8410(3) 1.0696(2) 0.0710(8) Uani 1 1 d .
H5A H -0.0061 0.8416 1.1387 0.107 Uiso 1 1 calc R
H5B H -0.1182 0.7789 1.1006 0.107 Uiso 1 1 calc R
H5C H -0.1220 0.9461 1.0137 0.107 Uiso 1 1 calc R
C6 C 0.2485(2) 0.5303(2) 0.94204(18) 0.0444(5) Uani 1 1 d .
H6A H 0.2969 0.5414 1.0069 0.053 Uiso 1 1 calc R
H6B H 0.1887 0.4661 0.9811 0.053 Uiso 1 1 calc R
C7 C 0.3726(2) 0.4524(2) 0.87952(18) 0.0417(5) Uani 1 1 d .
C8 C 0.4278(3) 0.2889(3) 0.9243(2) 0.0537(6) Uani 1 1 d .
H8 H 0.3906 0.2314 0.9939 0.064 Uiso 1 1 calc R
C9 C 0.5340(3) 0.2136(3) 0.8680(2) 0.0596(6) Uani 1 1 d .
H9 H 0.5698 0.1053 0.9001 0.071 Uiso 1 1 calc R
C10 C 0.5911(2) 0.2978(3) 0.7612(2) 0.0482(5) Uani 1 1 d .
C11 C 0.6992(3) 0.2225(3) 0.6983(2) 0.0613(7) Uani 1 1 d .
H11 H 0.7357 0.1143 0.7291 0.074 Uiso 1 1 calc R
C12 C 0.7504(3) 0.3055(3) 0.5941(2) 0.0614(7) Uani 1 1 d .
H12 H 0.8220 0.2541 0.5544 0.074 Uiso 1 1 calc R
C13 C 0.6956(2) 0.4680(3) 0.5464(2) 0.0551(6) Uani 1 1 d .
H13 H 0.7298 0.5245 0.4741 0.066 Uiso 1 1 calc R
C14 C 0.5922(2) 0.5449(3) 0.60472(19) 0.0462(5) Uani 1 1 d .
H14 H 0.5577 0.6532 0.5717 0.055 Uiso 1 1 calc R
C15 C 0.5364(2) 0.4631(2) 0.71456(18) 0.0417(5) Uani 1 1 d .
C16 C 0.4270(2) 0.5401(2) 0.77740(17) 0.0384(5) Uani 1 1 d .
C17 C 0.3744(2) 0.7160(2) 0.73044(17) 0.0385(5) Uani 1 1 d .
H17 H 0.3366 0.7637 0.6408 0.046 Uiso 1 1 calc R
C18 C 0.5118(2) 0.7586(3) 0.74247(18) 0.0447(5) Uani 1 1 d .
H18 H 0.6053 0.6769 0.7867 0.054 Uiso 1 1 calc R
C19 C 0.5097(3) 0.9012(3) 0.6956(2) 0.0589(6) Uani 1 1 d .
H19 H 0.6014 0.9123 0.7105 0.071 Uiso 1 1 calc R
C20 C 0.3731(3) 1.0464(3) 0.6207(3) 0.0804(9) Uani 1 1 d .
H20A H 0.3447 1.0422 0.5447 0.096 Uiso 1 1 calc R
H20B H 0.4035 1.1351 0.5962 0.096 Uiso 1 1 calc R
C21 C 0.2323(3) 1.0731(3) 0.6876(3) 0.0751(8) Uani 1 1 d .
H21A H 0.1591 1.1798 0.6400 0.090 Uiso 1 1 calc R
H21B H 0.2645 1.0634 0.7685 0.090 Uiso 1 1 calc R
C22 C 0.1465(3) 0.9636(2) 0.7087(2) 0.0524(6) Uani 1 1 d .
H22A H 0.0526 0.9986 0.7448 0.063 Uiso 1 1 calc R
H22B H 0.1144 0.9729 0.6278 0.063 Uiso 1 1 calc R
C23 C 0.2401(2) 0.7915(2) 0.79327(18) 0.0393(5) Uani 1 1 d .
H23 H 0.2898 0.7884 0.8663 0.047 Uiso 1 1 calc R
O1 O 0.0439(2) 0.7618(2) 0.63243(15) 0.0728(5) Uani 1 1 d .
O2 O 0.01439(18) 0.55896(19) 0.78821(15) 0.0626(5) Uani 1 1 d .
O3 O -0.12900(18) 0.8115(2) 0.87200(15) 0.0625(5) Uani 1 1 d .
O4 O 0.06052(18) 0.7756(2) 1.00360(14) 0.0588(5) Uani 1 1 d .

loop_
_atom_site_aniso_label
_atom_site_aniso_U_11
_atom_site_aniso_U_22
_atom_site_aniso_U_33
_atom_site_aniso_U_23
_atom_site_aniso_U_13
_atom_site_aniso_U_12
C1 0.0666(17) 0.087(2) 0.106(2) -0.0534(18) -0.0121(15) -0.0333(15)
C2 0.0349(11) 0.0599(14) 0.0524(14) -0.0306(11) 0.0111(9) -0.0193(10)
C3 0.0348(10) 0.0451(12) 0.0391(10) -0.0195(9) 0.0085(8) -0.0173(9)
C4 0.0451(13) 0.0463(12) 0.0437(11) -0.0193(10) 0.0128(9) -0.0223(10)
C5 0.0798(19) 0.084(2) 0.0721(17) -0.0536(16) 0.0376(14) -0.0357(15)
C6 0.0434(12) 0.0490(13) 0.0424(11) -0.0177(10) 0.0090(9) -0.0220(10)
C7 0.0385(11) 0.0424(12) 0.0417(11) -0.0155(9) 0.0025(8) -0.0158(9)
C8 0.0527(14) 0.0480(13) 0.0535(13) -0.0154(11) 0.0084(10) -0.0196(11)
C9 0.0569(15) 0.0431(13) 0.0679(16) -0.0190(12) 0.0035(12) -0.0132(11)
C10 0.0379(12) 0.0493(13) 0.0547(13) -0.0249(11) 0.0000(9) -0.0106(10)
C11 0.0472(14) 0.0598(15) 0.0739(17) -0.0377(14) -0.0013(12) -0.0062(11)
C12 0.0438(13) 0.0817(19) 0.0676(16) -0.0486(15) 0.0081(11) -0.0146(12)
C13 0.0423(12) 0.0798(18) 0.0546(13) -0.0399(13) 0.0099(10) -0.0234(12)
C14 0.0387(11) 0.0588(14) 0.0480(12) -0.0268(10) 0.0053(9) -0.0217(10)
C15 0.0331(11) 0.0510(13) 0.0441(11) -0.0226(10) 0.0000(8) -0.0165(9)
C16 0.0313(10) 0.0443(12) 0.0401(11) -0.0191(9) 0.0012(8) -0.0138(9)
C17 0.0376(11) 0.0439(11) 0.0351(10) -0.0159(9) 0.0063(8) -0.0181(9)
C18 0.0392(11) 0.0538(13) 0.0459(12) -0.0226(10) 0.0115(9) -0.0222(10)
C19 0.0584(15) 0.0672(16) 0.0680(15) -0.0344(13) 0.0227(12) -0.0375(13)
C20 0.087(2) 0.0564(16) 0.095(2) -0.0253(15) 0.0405(17) -0.0362(16)
C21 0.0826(19) 0.0507(15) 0.0899(19) -0.0276(14) 0.0349(15) -0.0292(14)
C22 0.0503(13) 0.0445(13) 0.0567(13) -0.0191(10) 0.0172(10) -0.0164(10)
C23 0.0399(11) 0.0445(12) 0.0384(10) -0.0196(9) 0.0094(8) -0.0200(9)
O1 0.0805(12) 0.1077(15) 0.0433(10) -0.0286(10) 0.0086(8) -0.0550(11)
O2 0.0584(10) 0.0640(11) 0.0757(11) -0.0316(9) -0.0027(8) -0.0317(9)
O3 0.0394(10) 0.0799(12) 0.0700(11) -0.0389(9) 0.0135(7) -0.0179(8)
O4 0.0563(10) 0.0814(12) 0.0593(10) -0.0469(9) 0.0213(7) -0.0304(8)

loop_
_atom_type_symbol
_atom_type_description
_atom_type_scat_dispersion_real
_atom_type_scat_dispersion_imag
_atom_type_scat_source
C C 0.0033 0.0016 'International Tables Vol C Tables 4.2.6.8 and 6.1.1.4'
H H 0.0000 0.0000 'International Tables Vol C Tables 4.2.6.8 and 6.1.1.4'
O O 0.0106 0.0060 'International Tables Vol C Tables 4.2.6.8 and 6.1.1.4'

loop_
_geom_angle_atom_site_label_1
_geom_angle_atom_site_label_2
_geom_angle_atom_site_label_3
_geom_angle
O2 C1 H1A 109.5
O2 C1 H1B 109.5
H1A C1 H1B 109.5
O2 C1 H1C 109.5
H1A C1 H1C 109.5
H1B C1 H1C 109.5
O1 C2 O2 123.6(2)
O1 C2 C3 125.2(2)
O2 C2 C3 111.19(18)
C4 C3 C2 106.01(15)
C4 C3 C6 110.00(15)
C2 C3 C6 110.74(17)
C4 C3 C23 111.20(16)
C2 C3 C23 112.18(16)
C6 C3 C23 106.74(15)
O3 C4 O4 123.19(18)
O3 C4 C3 125.15(18)
O4 C4 C3 111.66(17)
O4 C5 H5A 109.5
O4 C5 H5B 109.5
H5A C5 H5B 109.5
O4 C5 H5C 109.5
H5A C5 H5C 109.5
H5B C5 H5C 109.5
C7 C6 C3 109.94(16)
C7 C6 H6A 109.7
C3 C6 H6A 109.7
C7 C6 H6B 109.7
C3 C6 H6B 109.7
H6A C6 H6B 108.2
C16 C7 C8 120.52(18)
C16 C7 C6 120.59(18)
C8 C7 C6 118.85(18)
C9 C8 C7 121.3(2)
C9 C8 H8 119.3
C7 C8 H8 119.3
C8 C9 C10 120.7(2)
C8 C9 H9 119.7
C10 C9 H9 119.7
C9 C10 C11 121.9(2)
C9 C10 C15 118.75(19)
C11 C10 C15 119.3(2)
C12 C11 C10 121.2(2)
C12 C11 H11 119.4
C10 C11 H11 119.4
C11 C12 C13 120.0(2)
C11 C12 H12 120.0
C13 C12 H12 120.0
C14 C13 C12 120.7(2)
C14 C13 H13 119.7
C12 C13 H13 119.7
C13 C14 C15 121.4(2)
C13 C14 H14 119.3
C15 C14 H14 119.3
C14 C15 C10 117.42(18)
C14 C15 C16 122.89(19)
C10 C15 C16 119.68(18)
C7 C16 C15 119.01(18)
C7 C16 C17 121.61(17)
C15 C16 C17 119.38(17)
C18 C17 C16 110.46(16)
C18 C17 C23 109.33(15)
C16 C17 C23 115.45(15)
C18 C17 H17 107.1
C16 C17 H17 107.1
C23 C17 H17 107.1
C19 C18 C17 125.4(2)
C19 C18 H18 117.3
C17 C18 H18 117.3
C18 C19 C20 125.4(2)
C18 C19 H19 117.3
C20 C19 H19 117.3
C19 C20 C21 114.5(2)
C19 C20 H20A 108.6
C21 C20 H20A 108.6
C19 C20 H20B 108.6
C21 C20 H20B 108.6
H20A C20 H20B 107.6
C20 C21 C22 116.1(2)
C20 C21 H21A 108.3
C22 C21 H21A 108.3
C20 C21 H21B 108.3
C22 C21 H21B 108.3
H21A C21 H21B 107.4
C23 C22 C21 115.3(2)
C23 C22 H22A 108.4
C21 C22 H22A 108.4
C23 C22 H22B 108.4
C21 C22 H22B 108.4
H22A C22 H22B 107.5
C22 C23 C3 114.05(17)
C22 C23 C17 112.17(16)
C3 C23 C17 111.09(15)
C22 C23 H23 106.3
C3 C23 H23 106.3
C17 C23 H23 106.3
C2 O2 C1 114.5(2)
C4 O4 C5 115.77(17)

loop_
_geom_bond_atom_site_label_1
_geom_bond_atom_site_label_2
_geom_bond_distance
C1 O2 1.441(3)
C1 H1A 0.9600
C1 H1B 0.9600
C1 H1C 0.9600
C2 O1 1.185(3)
C2 O2 1.335(3)
C2 C3 1.531(3)
C3 C4 1.522(3)
C3 C6 1.538(3)
C3 C23 1.548(3)
C4 O3 1.195(2)
C4 O4 1.328(2)
C5 O4 1.440(2)
C5 H5A 0.9600
C5 H5B 0.9600
C5 H5C 0.9600
C6 C7 1.505(3)
C6 H6A 0.9700
C6 H6B 0.9700
C7 C16 1.376(3)
C7 C8 1.408(3)
C8 C9 1.352(3)
C8 H8 0.9300
C9 C10 1.410(3)
C9 H9 0.9300
C10 C11 1.417(3)
C10 C15 1.422(3)
C11 C12 1.356(4)
C11 H11 0.9300
C12 C13 1.394(3)
C12 H12 0.9300
C13 C14 1.366(3)
C13 H13 0.9300
C14 C15 1.418(3)
C14 H14 0.9300
C15 C16 1.431(3)
C16 C17 1.520(3)
C17 C18 1.518(3)
C17 C23 1.552(3)
C17 H17 0.9800
C18 C19 1.314(3)
C18 H18 0.9300
C19 C20 1.486(4)
C19 H19 0.9300
C20 C21 1.500(3)
C20 H20A 0.9700
C20 H20B 0.9700
C21 C22 1.530(3)
C21 H21A 0.9700
C21 H21B 0.9700
C22 C23 1.524(3)
C22 H22A 0.9700
C22 H22B 0.9700
C23 H23 0.9800
